data_4347372
loop_
_publ_author_name
'Gao, Xiaonan'
'Fu, Ai-Yun'
'Wang, Yao-Yu'

_publ_section_title
;
 Shape-Asymmetry Supramolecular Isomerism in Asymmetrical Ligand PCPs and
 the Expression Method of Three-Level Isomerism.
;
_journal_issue 9
_journal_name_full 'Inorganic chemistry'
_journal_page_first 4330
_journal_page_last 4334
_journal_paper_doi 10.1021/acs.inorgchem.6b00081
_journal_volume 55
_journal_year 2016
_chemical_formula_sum 'C24 H16 N10 Ni'
_chemical_formula_weight 503.18
_space_group_IT_number 167
_space_group_name_Hall '-R 3 2"c'
_space_group_name_H-M_alt 'R -3 c :H'
_symmetry_cell_setting trigonal
_symmetry_space_group_name_H-M 'R -3 c :H'
_atom_sites_solution_hydrogens geom
_atom_sites_solution_primary direct
_atom_sites_solution_secondary difmap
_audit_creation_method SHELXL-97
_cell_angle_alpha 90.00
_cell_angle_beta 90.00
_cell_angle_gamma 120.00
_cell_formula_units_Z 18
_cell_length_a 30.594(2)
_cell_length_b 30.594(2)
_cell_length_c 15.9646(15)
_cell_measurement_reflns_used 432
_cell_measurement_temperature 296(2)
_cell_measurement_theta_max 13.44
_cell_measurement_theta_min 2.31
_cell_volume 12940.8(17)
_computing_cell_refinement 'Bruker SMART'
_computing_data_collection 'Bruker SMART'
_computing_data_reduction 'Bruker SAINT'
_computing_molecular_graphics 'Bruker SHELXTL'
_computing_publication_material 'Bruker SHELXTL'
_computing_structure_refinement 'SHELXL-97 (Sheldrick, 1997)'
_computing_structure_solution 'SHELXS-97 (Sheldrick, 1990)'
_diffrn_ambient_temperature 296(2)
_diffrn_measured_fraction_theta_full 0.985
_diffrn_measured_fraction_theta_max 0.985
_diffrn_measurement_device_type 'CCD area detector'
_diffrn_measurement_method 'phi and omega scans'
_diffrn_radiation_monochromator graphite
_diffrn_radiation_source 'fine-focus sealed tube'
_diffrn_radiation_type MoK\a
_diffrn_radiation_wavelength 0.71073
_diffrn_reflns_av_R_equivalents 0.0000
_diffrn_reflns_av_sigmaI/netI 0.1614
_diffrn_reflns_limit_h_max 0
_diffrn_reflns_limit_h_min -30
_diffrn_reflns_limit_k_max 36
_diffrn_reflns_limit_k_min 0
_diffrn_reflns_limit_l_max 18
_diffrn_reflns_limit_l_min 0
_diffrn_reflns_number 2209
_diffrn_reflns_theta_full 25.05
_diffrn_reflns_theta_max 25.05
_diffrn_reflns_theta_min 2.31
_exptl_absorpt_coefficient_mu 0.703
_exptl_absorpt_correction_T_max 0.8607
_exptl_absorpt_correction_T_min 0.8439
_exptl_absorpt_correction_type multi-scan
_exptl_absorpt_process_details sadabs
_exptl_crystal_colour pink
_exptl_crystal_density_diffrn 1.162
_exptl_crystal_density_method 'not measured'
_exptl_crystal_description block
_exptl_crystal_F_000 4644
_exptl_crystal_size_max 0.25
_exptl_crystal_size_mid 0.23
_exptl_crystal_size_min 0.22
_platon_squeeze_details
;
;
_refine_diff_density_max 0.285
_refine_diff_density_min -0.313
_refine_diff_density_rms '0.057 ---------------------------------------------------------------------'
_refine_ls_extinction_method none
_refine_ls_goodness_of_fit_ref 1.019
_refine_ls_hydrogen_treatment mixed
_refine_ls_matrix_type full
_refine_ls_number_parameters 162
_refine_ls_number_reflns 2209
_refine_ls_number_restraints 1
_refine_ls_restrained_S_all 1.019
_refine_ls_R_factor_all 0.2368
_refine_ls_R_factor_gt 0.0703
_refine_ls_shift/su_max 0.000
_refine_ls_shift/su_mean 0.000
_refine_ls_structure_factor_coef Fsqd
_refine_ls_weighting_details 'calc w=1/[\s^2^(Fo^2^)+(0.0138P)^2^+0.0000P] where P=(Fo^2^+2Fc^2^)/3'
_refine_ls_weighting_scheme calc
_refine_ls_wR_factor_gt 0.0796
_refine_ls_wR_factor_ref 0.0994
_reflns_number_gt 891
_reflns_number_total 2209
_reflns_threshold_expression >2sigma(I)
_cod_data_source_file ic6b00081_si_001.cif
_cod_data_source_block 1
_cod_original_cell_volume 12941.0(19)
_cod_original_sg_symbol_H-M 'R-3c  '
_cod_database_code 4347372

loop_
_symmetry_equiv_pos_as_xyz
'x, y, z'
'-y, x-y, z'
'-x+y, -x, z'
'y, x, -z+1/2'
'x-y, -y, -z+1/2'
'-x, -x+y, -z+1/2'
'x+2/3, y+1/3, z+1/3'
'-y+2/3, x-y+1/3, z+1/3'
'-x+y+2/3, -x+1/3, z+1/3'
'y+2/3, x+1/3, -z+5/6'
'x-y+2/3, -y+1/3, -z+5/6'
'-x+2/3, -x+y+1/3, -z+5/6'
'x+1/3, y+2/3, z+2/3'
'-y+1/3, x-y+2/3, z+2/3'
'-x+y+1/3, -x+2/3, z+2/3'
'y+1/3, x+2/3, -z+7/6'
'x-y+1/3, -y+2/3, -z+7/6'
'-x+1/3, -x+y+2/3, -z+7/6'
'-x, -y, -z'
'y, -x+y, -z'
'x-y, x, -z'
'-y, -x, z-1/2'
'-x+y, y, z-1/2'
'x, x-y, z-1/2'
'-x+2/3, -y+1/3, -z+1/3'
'y+2/3, -x+y+1/3, -z+1/3'
'x-y+2/3, x+1/3, -z+1/3'
'-y+2/3, -x+1/3, z-1/6'
'-x+y+2/3, y+1/3, z-1/6'
'x+2/3, x-y+1/3, z-1/6'
'-x+1/3, -y+2/3, -z+2/3'
'y+1/3, -x+y+2/3, -z+2/3'
'x-y+1/3, x+2/3, -z+2/3'
'-y+1/3, -x+2/3, z+1/6'
'-x+y+1/3, y+2/3, z+1/6'
'x+1/3, x-y+2/3, z+1/6'

loop_
_atom_site_label
_atom_site_type_symbol
_atom_site_fract_x
_atom_site_fract_y
_atom_site_fract_z
_atom_site_U_iso_or_equiv
_atom_site_adp_type
_atom_site_occupancy
_atom_site_symmetry_multiplicity
_atom_site_calc_flag
_atom_site_refinement_flags
Ni1 Ni 0.5000 0.5000 0.5000 0.0597(4) Uani 1 2 d S
N4 N 0.5185(2) 0.4541(2) 0.5715(4) 0.0688(18) Uani 1 1 d .
C3 C 0.5646(3) 0.4612(3) 0.5572(5) 0.078(3) Uani 1 1 d .
C4 C 0.5826(3) 0.4317(3) 0.5958(5) 0.105(3) Uani 1 1 d .
H4 H 0.6149 0.4374 0.5848 0.126 Uiso 1 1 calc R
C5 C 0.5511(4) 0.3945(4) 0.6497(6) 0.130(4) Uani 1 1 d .
H5 H 0.5605 0.3730 0.6746 0.156 Uiso 1 1 calc R
C6 C 0.5039(3) 0.3900(3) 0.6658(5) 0.113(3) Uani 1 1 d .
H6 H 0.4828 0.3668 0.7055 0.135 Uiso 1 1 calc R
C7 C 0.4879(3) 0.4189(3) 0.6250(5) 0.095(3) Uani 1 1 d .
H7 H 0.4557 0.4139 0.6347 0.114 Uiso 1 1 calc R
N1 N 0.5699(2) 0.5245(3) 0.4569(4) 0.088(2) Uani 1 1 d .
N2 N 0.6049(2) 0.55823(19) 0.4050(3) 0.0631(17) Uani 1 1 d U
N3 N 0.6404(3) 0.5166(2) 0.4703(4) 0.103(2) Uani 1 1 d .
C1 C 0.6441(3) 0.5520(3) 0.4131(5) 0.084(3) Uani 1 1 d U
C2 C 0.5916(3) 0.4992(4) 0.4953(6) 0.095(3) Uani 1 1 d .
N5 N 0.77514(19) 0.6381(2) 0.2593(3) 0.0768(18) Uani 1 1 d .
C8 C 0.7327(3) 0.6385(3) 0.2476(5) 0.113(3) Uani 1 1 d .
H8 H 0.7306 0.6563 0.2019 0.136 Uiso 1 1 calc R
C9 C 0.6913(3) 0.6142(3) 0.2987(5) 0.098(3) Uani 1 1 d .
H9 H 0.6635 0.6184 0.2918 0.117 Uiso 1 1 calc R
C10 C 0.6921(3) 0.5833(3) 0.3605(4) 0.071(2) Uani 1 1 d .
C11 C 0.7355(3) 0.5847(3) 0.3781(5) 0.114(3) Uani 1 1 d .
H11 H 0.7387 0.5678 0.4239 0.137 Uiso 1 1 calc R
C12 C 0.7750(3) 0.6124(3) 0.3252(5) 0.110(3) Uani 1 1 d .
H12 H 0.8051 0.6131 0.3372 0.132 Uiso 1 1 calc R

loop_
_atom_site_aniso_label
_atom_site_aniso_U_11
_atom_site_aniso_U_22
_atom_site_aniso_U_33
_atom_site_aniso_U_23
_atom_site_aniso_U_13
_atom_site_aniso_U_12
Ni1 0.0508(9) 0.0409(9) 0.0588(6) -0.0102(7) 0.0210(7) 0.0015(6)
N4 0.052(4) 0.056(5) 0.085(5) 0.010(3) 0.018(4) 0.017(4)
C3 0.070(7) 0.057(6) 0.076(6) 0.034(4) 0.032(5) 0.008(5)
C4 0.063(6) 0.106(8) 0.111(7) 0.044(6) 0.040(5) 0.017(6)
C5 0.127(9) 0.151(9) 0.122(9) 0.064(7) 0.043(7) 0.078(8)
C6 0.097(8) 0.100(7) 0.115(7) 0.052(6) 0.047(6) 0.029(6)
C7 0.109(7) 0.049(5) 0.105(7) 0.031(5) 0.037(6) 0.024(5)
N1 0.047(4) 0.085(6) 0.086(5) -0.025(4) 0.027(4) -0.001(4)
N2 0.044(4) 0.056(4) 0.064(4) -0.013(3) 0.024(3) 0.005(3)
N3 0.101(6) 0.109(6) 0.103(6) 0.037(4) 0.038(4) 0.054(5)
C1 0.060(6) 0.092(6) 0.084(6) 0.009(5) 0.031(5) 0.026(5)
C2 0.049(6) 0.107(7) 0.097(7) -0.008(5) 0.034(5) 0.015(6)
N5 0.045(4) 0.113(5) 0.069(4) 0.041(4) 0.010(3) 0.037(4)
C8 0.063(6) 0.180(9) 0.100(7) 0.071(6) 0.049(6) 0.064(6)
C9 0.075(7) 0.147(8) 0.090(7) 0.034(6) 0.013(5) 0.069(6)
C10 0.045(5) 0.088(6) 0.058(5) -0.005(4) 0.006(4) 0.017(5)
C11 0.072(6) 0.157(8) 0.112(7) 0.077(6) 0.040(6) 0.057(6)
C12 0.067(6) 0.169(8) 0.104(7) 0.075(6) 0.047(5) 0.066(6)

loop_
_atom_type_symbol
_atom_type_description
_atom_type_scat_dispersion_real
_atom_type_scat_dispersion_imag
_atom_type_scat_source
C C 0.0033 0.0016 'International Tables Vol C Tables 4.2.6.8 and 6.1.1.4'
H H 0.0000 0.0000 'International Tables Vol C Tables 4.2.6.8 and 6.1.1.4'
N N 0.0061 0.0033 'International Tables Vol C Tables 4.2.6.8 and 6.1.1.4'
Ni Ni 0.3393 1.1124 'International Tables Vol C Tables 4.2.6.8 and 6.1.1.4'

loop_
_geom_angle_atom_site_label_1
_geom_angle_atom_site_label_2
_geom_angle_atom_site_label_3
_geom_angle
_geom_angle_site_symmetry_1
_geom_angle_site_symmetry_3
N1 Ni1 N1 180.00(17) 19_666 .
N1 Ni1 N4 99.0(3) 19_666 .
N1 Ni1 N4 81.0(3) . .
N1 Ni1 N4 81.0(3) 19_666 19_666
N1 Ni1 N4 99.0(3) . 19_666
N4 Ni1 N4 180.0(3) . 19_666
N1 Ni1 N5 89.8(2) 19_666 33_545
N1 Ni1 N5 90.2(2) . 33_545
N4 Ni1 N5 87.9(2) . 33_545
N4 Ni1 N5 92.1(2) 19_666 33_545
N1 Ni1 N5 90.2(2) 19_666 9_565
N1 Ni1 N5 89.8(2) . 9_565
N4 Ni1 N5 92.1(2) . 9_565
N4 Ni1 N5 87.9(2) 19_666 9_565
N5 Ni1 N5 180.0(2) 33_545 9_565
C7 N4 C3 120.1(6) . .
C7 N4 Ni1 125.3(6) . .
C3 N4 Ni1 114.5(6) . .
N4 C3 C4 122.7(6) . .
N4 C3 C2 112.5(8) . .
C4 C3 C2 124.7(9) . .
C5 C4 C3 118.0(8) . .
C5 C4 H4 121.0 . .
C3 C4 H4 121.0 . .
C4 C5 C6 117.3(8) . .
C4 C5 H5 121.3 . .
C6 C5 H5 121.3 . .
C7 C6 C5 122.1(8) . .
C7 C6 H6 119.0 . .
C5 C6 H6 119.0 . .
N4 C7 C6 119.7(8) . .
N4 C7 H7 120.1 . .
C6 C7 H7 120.1 . .
N2 N1 C2 106.3(7) . .
N2 N1 Ni1 142.7(7) . .
C2 N1 Ni1 111.0(6) . .
C1 N2 N1 105.4(7) . .
C2 N3 C1 98.3(7) . .
N2 C1 N3 117.3(7) . .
N2 C1 C10 120.9(8) . .
N3 C1 C10 121.8(8) . .
N3 C2 N1 112.7(8) . .
N3 C2 C3 126.2(10) . .
N1 C2 C3 121.0(8) . .
C12 N5 C8 114.3(6) . .
C12 N5 Ni1 123.5(5) . 14_654
C8 N5 Ni1 121.4(5) . 14_654
N5 C8 C9 123.8(8) . .
N5 C8 H8 118.1 . .
C9 C8 H8 118.1 . .
C8 C9 C10 118.2(7) . .
C8 C9 H9 120.9 . .
C10 C9 H9 120.9 . .
C11 C10 C9 119.2(7) . .
C11 C10 C1 121.9(8) . .
C9 C10 C1 118.6(8) . .
C10 C11 C12 116.5(7) . .
C10 C11 H11 121.8 . .
C12 C11 H11 121.8 . .
N5 C12 C11 127.2(7) . .
N5 C12 H12 116.4 . .
C11 C12 H12 116.4 . .

loop_
_geom_bond_atom_site_label_1
_geom_bond_atom_site_label_2
_geom_bond_distance
_geom_bond_site_symmetry_2
Ni1 N1 2.000(6) 19_666
Ni1 N1 2.000(6) .
Ni1 N4 2.094(5) .
Ni1 N4 2.094(5) 19_666
Ni1 N5 2.137(5) 33_545
Ni1 N5 2.137(5) 9_565
N4 C7 1.324(7) .
N4 C3 1.338(8) .
C3 C4 1.411(9) .
C3 C2 1.431(10) .
C4 C5 1.367(9) .
C4 H4 0.9300 .
C5 C6 1.405(9) .
C5 H5 0.9300 .
C6 C7 1.371(9) .
C6 H6 0.9300 .
C7 H7 0.9300 .
N1 N2 1.339(6) .
N1 C2 1.390(9) .
N2 C1 1.310(7) .
N3 C2 1.370(8) .
N3 C1 1.377(8) .
C1 C10 1.542(9) .
N5 C12 1.312(7) .
N5 C8 1.318(7) .
N5 Ni1 2.137(5) 14_654
C8 C9 1.371(8) .
C8 H8 0.9300 .
C9 C10 1.373(8) .
C9 H9 0.9300 .
C10 C11 1.336(8) .
C11 C12 1.366(8) .
C11 H11 0.9300 .
C12 H12 0.9300 .

loop_
_geom_torsion_atom_site_label_1
_geom_torsion_atom_site_label_2
_geom_torsion_atom_site_label_3
_geom_torsion_atom_site_label_4
_geom_torsion
_geom_torsion_site_symmetry_1
N1 Ni1 N4 C7 2.5(6) 19_666
N1 Ni1 N4 C7 -177.5(6) .
N4 Ni1 N4 C7 119(100) 19_666
N5 Ni1 N4 C7 -87.0(6) 33_545
N5 Ni1 N4 C7 93.0(6) 9_565
N1 Ni1 N4 C3 179.9(4) 19_666
N1 Ni1 N4 C3 -0.1(4) .
N4 Ni1 N4 C3 -64(100) 19_666
N5 Ni1 N4 C3 90.4(5) 33_545
N5 Ni1 N4 C3 -89.6(5) 9_565
C7 N4 C3 C4 1.4(11) .
Ni1 N4 C3 C4 -176.1(6) .
C7 N4 C3 C2 177.5(7) .
Ni1 N4 C3 C2 0.0(8) .
N4 C3 C4 C5 0.1(12) .
C2 C3 C4 C5 -175.6(8) .
C3 C4 C5 C6 -3.0(13) .
C4 C5 C6 C7 4.9(13) .
C3 N4 C7 C6 0.3(10) .
Ni1 N4 C7 C6 177.6(6) .
C5 C6 C7 N4 -3.5(13) .
N1 Ni1 N1 N2 98(100) 19_666
N4 Ni1 N1 N2 -177.0(7) .
N4 Ni1 N1 N2 3.0(7) 19_666
N5 Ni1 N1 N2 95.1(7) 33_545
N5 Ni1 N1 N2 -84.9(7) 9_565
N1 Ni1 N1 C2 -84(100) 19_666
N4 Ni1 N1 C2 0.2(6) .
N4 Ni1 N1 C2 -179.8(6) 19_666
N5 Ni1 N1 C2 -87.6(6) 33_545
N5 Ni1 N1 C2 92.4(6) 9_565
C2 N1 N2 C1 0.5(8) .
Ni1 N1 N2 C1 177.8(6) .
N1 N2 C1 N3 -2.2(9) .
N1 N2 C1 C10 178.0(6) .
C2 N3 C1 N2 2.7(9) .
C2 N3 C1 C10 -177.4(7) .
C1 N3 C2 N1 -2.2(9) .
C1 N3 C2 C3 -178.8(8) .
N2 N1 C2 N3 1.2(10) .
Ni1 N1 C2 N3 -177.0(5) .
N2 N1 C2 C3 178.0(6) .
Ni1 N1 C2 C3 -0.3(10) .
N4 C3 C2 N3 176.5(7) .
C4 C3 C2 N3 -7.5(14) .
N4 C3 C2 N1 0.2(11) .
C4 C3 C2 N1 176.2(8) .
C12 N5 C8 C9 -0.3(13) .
Ni1 N5 C8 C9 170.0(6) 14_654
N5 C8 C9 C10 -7.2(14) .
C8 C9 C10 C11 11.5(12) .
C8 C9 C10 C1 -174.5(7) .
N2 C1 C10 C11 167.2(8) .
N3 C1 C10 C11 -12.6(11) .
N2 C1 C10 C9 -6.7(10) .
N3 C1 C10 C9 173.5(7) .
C9 C10 C11 C12 -8.3(12) .
C1 C10 C11 C12 177.8(7) .
C8 N5 C12 C11 3.8(13) .
Ni1 N5 C12 C11 -166.2(7) 14_654
C10 C11 C12 N5 0.6(13) .

loop_
_platon_squeeze_void_nr
_platon_squeeze_void_average_x
_platon_squeeze_void_average_y
_platon_squeeze_void_average_z
_platon_squeeze_void_volume
_platon_squeeze_void_count_electrons
1 0.000 0.000 -0.005 1062.2 266.3
2 0.000 0.263 0.250 7.3 0.2
3 0.000 0.302 0.750 17.7 1.2
4 0.000 0.697 0.250 17.7 0.9
5 0.000 0.737 0.750 7.3 0.0
6 0.031 0.364 0.417 17.1 1.3
7 0.031 0.667 0.917 17.1 0.8
8 0.070 0.404 0.917 7.2 0.3
9 0.070 0.667 0.417 7.1 0.0
10 0.333 0.667 0.110 1056.8 265.9
11 0.263 0.000 0.250 7.3 0.2
12 0.263 0.263 0.750 7.2 0.0
13 0.303 0.000 0.750 17.7 1.2
14 0.303 0.303 0.250 17.9 0.7
15 0.333 0.364 0.917 17.1 0.9
16 0.333 0.969 0.417 17.0 1.1
17 0.333 0.404 0.417 7.1 0.1
18 0.333 0.929 0.917 7.0 0.2
19 0.364 0.031 0.083 17.1 1.3
20 0.364 0.333 0.583 17.1 0.8
21 0.404 0.070 0.583 7.2 0.3
22 0.404 0.333 0.083 7.1 0.0
23 0.667 0.333 0.776 1056.9 265.9
24 0.596 0.667 0.917 7.1 0.3
25 0.596 0.929 0.417 7.2 0.0
26 0.636 0.667 0.417 17.1 1.2
27 0.636 0.969 0.917 17.2 0.7
28 0.667 0.031 0.583 17.1 0.9
29 0.667 0.636 0.083 17.1 1.1
30 0.667 0.070 0.083 7.1 0.0
31 0.667 0.596 0.583 7.1 0.2
32 0.697 0.000 0.250 17.7 0.8
33 0.697 0.697 0.750 17.8 1.4
34 0.737 0.000 0.750 7.3 0.0
35 0.737 0.737 0.250 7.2 0.3
36 0.929 0.333 0.583 7.1 0.3
37 0.929 0.596 0.083 7.2 0.0
38 0.969 0.333 0.083 17.1 1.2
39 0.969 0.636 0.583 17.2 0.7
